data_2008225
loop_
_publ_author_name
'Fitzsimons, Lavelle M.'
'Gallagher, John F.'

_publ_section_title
;Intermolecular C---H&#x00B7;&#x00B7;&#x00B7;N and
 C---H&#x00B7;&#x00B7;&#x00B7;O interactions in
 (2<i>S</i>,4<i>S</i>,5<i>R</i>)-(--)-3,4-dimethyl-5-phenyl-2-(1,3-thiazol-2-yl)-1,3-oxazolidine
;
_journal_issue 3
_journal_name_full 'Acta Crystallographica Section C'
_journal_page_first 472
_journal_page_last 474
_journal_paper_doi 10.1107/S0108270198014103
_journal_volume 55
_journal_year 1999
_chemical_formula_moiety 'C14 H16 N2 O S '
_chemical_formula_sum 'C14 H16 N2 O S'
_chemical_formula_weight 260.35
_chemical_name_systematic
;
(2S,4S,5R)-(-)-2-(1,3-thiazol-2-yl)-3,4-dimethyl-5-phenyl-1,3-oxazolidine
;
_space_group_IT_number 19
_symmetry_cell_setting orthorhombic
_symmetry_space_group_name_Hall 'P 2ac 2ab'
_symmetry_space_group_name_H-M 'P 21 21 21'
_cell_angle_alpha 90
_cell_angle_beta 90
_cell_angle_gamma 90
_cell_formula_units_Z 4
_cell_length_a 10.2981(8)
_cell_length_b 10.8896(9)
_cell_length_c 12.1733(7)
_cell_measurement_reflns_used 25
_cell_measurement_temperature 294.0(10)
_cell_measurement_theta_max 19.75
_cell_measurement_theta_min 9.73
_cell_volume 1365.14(17)
_computing_cell_refinement 'SET4 and CELDIM in CAD-4-PC Software (Enraf-Nonius, 1992)'
_computing_data_collection 'CAD-4-PC Software (Enraf-Nonius, 1992)'
_computing_data_reduction 'DATRD2 in NRCVAX96 (Gabe et al., 1989)'
_computing_molecular_graphics 'NRCVAX96, ORTEP (Johnson, 1976), PLATON (Spek, 1997a) and PLUTON (Spek 1997b)'
_computing_publication_material 'NRCVAX96, SHELXL97 and WordPerfect macro PRPCIF97 (Ferguson, 1997)'
_computing_structure_refinement 'NRCVAX96 and SHELXL97 (Sheldrick, 1997b)'
_computing_structure_solution 'SHELXS97 (Sheldrick, 1997a)'
_diffrn_ambient_temperature 294.0(10)
_diffrn_measured_fraction_theta_full 1.00
_diffrn_measured_fraction_theta_max 1.00
_diffrn_measurement_device 'Enraf-Nonius CAD-4'
_diffrn_measurement_method \w--2\q
_diffrn_radiation_monochromator graphite
_diffrn_radiation_source 'X-ray tube'
_diffrn_radiation_type 'Molybdenum K\a'
_diffrn_radiation_wavelength 0.7107
_diffrn_reflns_av_R_equivalents 0.012
_diffrn_reflns_av_sigmaI/netI 0.0156
_diffrn_reflns_limit_h_max 13
_diffrn_reflns_limit_h_min -13
_diffrn_reflns_limit_k_max 14
_diffrn_reflns_limit_k_min 0
_diffrn_reflns_limit_l_max 15
_diffrn_reflns_limit_l_min 0
_diffrn_reflns_number 3406
_diffrn_reflns_theta_full 27.4
_diffrn_reflns_theta_max 27.4
_diffrn_reflns_theta_min 2.5
_diffrn_standards_decay_% 'no decay, variation 0.5'
_diffrn_standards_interval_time 120
_diffrn_standards_number 3
_exptl_absorpt_coefficient_mu 0.227
_exptl_absorpt_correction_T_max 1.00
_exptl_absorpt_correction_T_min 1.00
_exptl_absorpt_correction_type none
_exptl_absorpt_process_details none
_exptl_crystal_colour colourless
_exptl_crystal_density_diffrn 1.267
_exptl_crystal_density_meas ?
_exptl_crystal_density_method 'not measured'
_exptl_crystal_description block
_exptl_crystal_F_000 552
_exptl_crystal_size_max 0.30
_exptl_crystal_size_mid 0.30
_exptl_crystal_size_min 0.29
_refine_diff_density_max 0.145
_refine_diff_density_min -0.214
_refine_ls_abs_structure_details 'Flack (1983)'
_refine_ls_abs_structure_Flack -0.01(8)
_refine_ls_extinction_coef 0.0120(18)
_refine_ls_extinction_method 'SHELXL97 (Sheldrick, 1997)'
_refine_ls_goodness_of_fit_ref 1.024
_refine_ls_hydrogen_treatment constr
_refine_ls_matrix_type full
_refine_ls_number_parameters 164
_refine_ls_number_reflns 3118
_refine_ls_number_restraints 0
_refine_ls_restrained_S_all 1.024
_refine_ls_R_factor_all 0.0434
_refine_ls_R_factor_gt 0.0347
_refine_ls_shift/su_max 0.001
_refine_ls_shift/su_mean 0.000
_refine_ls_structure_factor_coef Fsqd
_refine_ls_weighting_details 'w = 1/[\s^2^(Fo^2^)+(0.0481P)^2^+0.1202P] where P=(Fo^2^+2Fc^2^)/3'
_refine_ls_weighting_scheme calc
_refine_ls_wR_factor_ref 0.0905
_reflns_number_gt 2613
_reflns_number_total 3118
_reflns_threshold_expression I>2\s(I)
_cod_data_source_file bm1296.cif
_cod_data_source_block I
_cod_depositor_comments
;
The following automatic conversions were performed:

'_exptl_crystal_density_meas' value 'not measured' was changed to '?'
- the value is perceived as not measured.

Automatic conversion script
Id: cif_fix_values 3008 2015-01-20 13:52:24Z robertas 

The following automatic conversions were performed:

'_refine_ls_weighting_scheme' value 'calc w =
1/[\s^2^(Fo^2^)+(0.0481P)^2^+0.1202P] where P=(Fo^2^+2Fc^2^)/3' was
changed to 'calc'. New tag '_refine_ls_weighting_details' was
created. The value of the new tag was set to 'w =
1/[\s^2^(Fo^2^)+(0.0481P)^2^+0.1202P] where P=(Fo^2^+2Fc^2^)/3'.

Automatic conversion script
Id: cif_fix_values 3143 2015-03-26 13:38:13Z robertas 
;
_cod_original_formula_sum 'C14 H16 N2 O S '
_cod_database_code 2008225
_cod_database_fobs_code 2008225

loop_
_symmetry_equiv_pos_as_xyz
'x, y, z'
'x+1/2, -y+1/2, -z'
'-x, y+1/2, -z+1/2'
'-x+1/2, -y, z+1/2'

loop_
_atom_site_label
_atom_site_fract_x
_atom_site_fract_y
_atom_site_fract_z
_atom_site_U_iso_or_equiv
_atom_site_adp_type
_atom_site_calc_flag
_atom_site_refinement_flags
_atom_site_occupancy
_atom_site_disorder_assembly
_atom_site_disorder_group
_atom_site_type_symbol
S1 0.18368(5) 0.40513(5) 0.98260(5) 0.06728(16) Uani d . 1 . . S
O1 -0.06387(11) 0.61101(11) 0.99123(11) 0.0588(3) Uani d . 1 . . O
C2 -0.00888(16) 0.54838(17) 1.08178(14) 0.0537(4) Uani d . 1 . . C
N3 0.09543(14) 0.62759(14) 1.11839(11) 0.0547(4) Uani d . 1 . . N
C31 0.1452(3) 0.5949(2) 1.22744(16) 0.0824(7) Uani d . 1 . . C
C4 0.03537(18) 0.74959(17) 1.11342(15) 0.0590(4) Uani d . 1 . . C
C41 0.1307(2) 0.85456(19) 1.12377(19) 0.0714(6) Uani d . 1 . . C
C5 -0.04046(15) 0.74091(16) 1.00499(17) 0.0578(4) Uani d . 1 . . C
C6 0.03585(17) 0.42501(17) 1.04683(13) 0.0509(4) Uani d . 1 . . C
N7 -0.03108(17) 0.32565(16) 1.05740(14) 0.0666(4) Uani d . 1 . . N
C8 0.0344(2) 0.22818(18) 1.01213(19) 0.0745(6) Uani d . 1 . . C
C9 0.1504(2) 0.2528(2) 0.96808(17) 0.0691(5) Uani d . 1 . . C
C11 0.02656(17) 0.79215(16) 0.90477(16) 0.0540(4) Uani d . 1 . . C
C12 0.12185(18) 0.72697(17) 0.84907(16) 0.0580(4) Uani d . 1 . . C
C13 0.1814(2) 0.77698(19) 0.75706(17) 0.0691(5) Uani d . 1 . . C
C14 0.1489(3) 0.8914(2) 0.72077(18) 0.0802(7) Uani d . 1 . . C
C15 0.0573(3) 0.9573(2) 0.7746(2) 0.0931(8) Uani d . 1 . . C
C16 -0.0061(2) 0.9070(2) 0.8662(2) 0.0772(6) Uani d . 1 . . C
H2 -0.0738 0.5401 1.1402 0.064 Uiso calc R 1 . . H
H31A 0.2135 0.6506 1.2476 0.124 Uiso calc R 1 . . H
H31B 0.1786 0.5126 1.2258 0.124 Uiso calc R 1 . . H
H31C 0.0762 0.6000 1.2803 0.124 Uiso calc R 1 . . H
H4 -0.0274 0.7560 1.1737 0.071 Uiso calc R 1 . . H
H41A 0.1725 0.8508 1.1942 0.107 Uiso calc R 1 . . H
H41B 0.0853 0.9312 1.1169 0.107 Uiso calc R 1 . . H
H41C 0.1948 0.8484 1.0668 0.107 Uiso calc R 1 . . H
H5 -0.1241 0.7827 1.0141 0.069 Uiso calc R 1 . . H
H8 -0.0001 0.1493 1.0121 0.089 Uiso calc R 1 . . H
H9 0.2046 0.1956 0.9347 0.083 Uiso calc R 1 . . H
H12 0.1460 0.6493 0.8735 0.070 Uiso calc R 1 . . H
H13 0.2441 0.7319 0.7197 0.083 Uiso calc R 1 . . H
H14 0.1896 0.9241 0.6592 0.096 Uiso calc R 1 . . H
H15 0.0364 1.0361 0.7509 0.112 Uiso calc R 1 . . H
H16 -0.0710 0.9517 0.9012 0.093 Uiso calc R 1 . . H

loop_
_atom_site_aniso_label
_atom_site_aniso_U_11
_atom_site_aniso_U_22
_atom_site_aniso_U_33
_atom_site_aniso_U_12
_atom_site_aniso_U_13
_atom_site_aniso_U_23
S1 0.0581(2) 0.0684(3) 0.0754(3) 0.0007(2) 0.0157(2) -0.0015(2)
O1 0.0509(6) 0.0554(7) 0.0700(8) -0.0052(5) -0.0097(6) -0.0032(6)
C2 0.0506(9) 0.0627(10) 0.0479(9) -0.0052(8) 0.0099(7) -0.0034(8)
N3 0.0583(8) 0.0639(9) 0.0421(7) -0.0050(7) 0.0009(6) -0.0089(7)
C31 0.1083(18) 0.0930(15) 0.0458(10) -0.0055(14) -0.0114(10) -0.0071(11)
C4 0.0589(9) 0.0601(11) 0.0579(10) -0.0055(9) 0.0147(9) -0.0154(9)
C41 0.0763(12) 0.0666(12) 0.0712(13) -0.0135(10) 0.0041(10) -0.0213(10)
C5 0.0456(8) 0.0513(9) 0.0765(11) 0.0036(7) 0.0034(9) -0.0132(9)
C6 0.0525(8) 0.0607(10) 0.0396(8) -0.0047(8) 0.0026(7) 0.0017(7)
N7 0.0675(10) 0.0597(9) 0.0726(10) -0.0109(8) 0.0096(8) 0.0004(8)
C8 0.0905(14) 0.0533(11) 0.0798(14) -0.0056(10) 0.0038(13) -0.0014(10)
C9 0.0797(13) 0.0639(11) 0.0637(12) 0.0147(10) 0.0020(10) -0.0022(10)
C11 0.0523(9) 0.0461(9) 0.0636(10) 0.0025(7) -0.0126(8) -0.0056(8)
C12 0.0606(10) 0.0528(10) 0.0606(11) 0.0019(8) -0.0027(8) 0.0028(8)
C13 0.0768(13) 0.0714(12) 0.0590(11) -0.0049(11) -0.0035(10) -0.0005(9)
C14 0.1002(17) 0.0771(14) 0.0633(12) -0.0207(14) -0.0172(12) 0.0112(12)
C15 0.123(2) 0.0616(13) 0.0948(18) 0.0023(14) -0.0286(17) 0.0198(13)
C16 0.0843(14) 0.0581(11) 0.0893(15) 0.0149(11) -0.0096(12) -0.0018(11)

loop_
_atom_type_symbol
_atom_type_description
_atom_type_scat_dispersion_real
_atom_type_scat_dispersion_imag
_atom_type_scat_source
C C 0.0033 0.0016 'International Tables Vol C Tables 4.2.6.8 and 6.1.1.4'
H H 0.0000 0.0000 'International Tables Vol C Tables 4.2.6.8 and 6.1.1.4'
N N 0.0061 0.0033 'International Tables Vol C Tables 4.2.6.8 and 6.1.1.4'
O O 0.0106 0.0060 'International Tables Vol C Tables 4.2.6.8 and 6.1.1.4'
S S 0.1246 0.1234 'International Tables Vol C Tables 4.2.6.8 and 6.1.1.4'

loop_
_geom_angle_atom_site_label_1
_geom_angle_atom_site_label_2
_geom_angle_atom_site_label_3
_geom_angle
_geom_angle_publ_flag
C6 S1 C9 89.54(10) yes
C2 O1 C5 108.36(14) yes
C2 N3 C4 102.36(13) no
C2 N3 C31 113.15(16) no
C4 N3 C31 113.88(15) no
O1 C2 N3 104.45(14) yes
O1 C2 C6 109.74(14) yes
N3 C2 C6 113.43(14) no
N3 C4 C41 114.05(16) no
N3 C4 C5 101.18(13) no
C5 C4 C41 116.62(17) no
O1 C5 C4 104.16(15) yes
O1 C5 C11 110.17(15) yes
C4 C5 C11 116.07(13) no
S1 C6 N7 114.31(14) yes
S1 C6 C2 121.20(12) yes
N7 C6 C2 124.45(16) no
C6 N7 C8 110.25(17) no
N7 C8 C9 116.42(18) no
S1 C9 C8 109.48(16) yes
C5 C11 C12 121.96(16) no
C5 C11 C16 120.0(2) no
C12 C11 C16 118.1(2) no
C11 C12 C13 120.4(2) no
C12 C13 C14 120.8(2) no
C13 C14 C15 119.9(2) no
C14 C15 C16 120.1(2) no
C11 C16 C15 120.8(2) no

loop_
_geom_bond_atom_site_label_1
_geom_bond_atom_site_label_2
_geom_bond_site_symmetry_2
_geom_bond_distance
_geom_bond_publ_flag
S1 C6 . 1.7250(18) yes
S1 C9 . 1.703(2) yes
O1 C2 . 1.414(2) yes
O1 C5 . 1.445(2) yes
N3 C2 . 1.448(2) no
N3 C4 . 1.467(2) no
N3 C31 . 1.467(2) no
C2 C6 . 1.483(2) yes
C4 C41 . 1.512(3) no
C4 C5 . 1.537(3) no
C5 C11 . 1.509(3) no
N7 C6 . 1.289(2) yes
N7 C8 . 1.373(3) yes
C8 C9 . 1.337(3) yes
C11 C12 . 1.388(3) no
C11 C16 . 1.378(3) no
C12 C13 . 1.388(3) no
C13 C14 . 1.364(3) no
C14 C15 . 1.355(4) no
C15 C16 . 1.403(4) no

loop_
_geom_hbond_atom_site_label_D
_geom_hbond_atom_site_label_H
_geom_hbond_atom_site_label_A
_geom_hbond_site_symmetry_A
_geom_hbond_distance_DH
_geom_hbond_distance_HA
_geom_hbond_distance_DA
_geom_hbond_angle_DHA
_geom_hbond_publ_flag
C9 H9 N7 2_557 0.93 2.73 3.403(3) 130 yes
C41 H41C O1 2_567 0.96 2.62 3.463(2) 147 yes

loop_
_geom_torsion_atom_site_label_1
_geom_torsion_atom_site_label_2
_geom_torsion_atom_site_label_3
_geom_torsion_atom_site_label_4
_geom_torsion
_geom_torsion_publ_flag
O1 C2 C6 S1 81.84(16) yes
O1 C2 C6 N7 -95.7(2) yes
N3 C2 C6 S1 -34.5(2) no
N3 C2 C6 N7 147.89(17) no
O1 C5 C11 C12 -38.7(2) yes
C4 C5 C11 C12 79.4(2) no
C5 O1 C2 N3 -26.66(17) no
C2 O1 C5 C4 0.32(17) no
C5 O1 C2 C6 -148.57(14) no
C2 O1 C5 C11 125.45(15) no
O1 C2 N3 C4 43.06(15) no
O1 C2 N3 C31 166.04(15) no
C6 C2 N3 C4 162.51(15) no
C6 C2 N3 C31 -74.51(19) no
C2 N3 C4 C41 -167.37(16) no
C31 N3 C4 C41 70.1(2) no
C2 N3 C4 C5 -41.33(16) no
C31 N3 C4 C5 -163.81(16) no
N3 C4 C5 O1 25.40(16) no
C41 C4 C5 O1 149.73(15) no
N3 C4 C5 C11 -95.88(17) no
C41 C4 C5 C11 28.4(2) no
C9 S1 C6 N7 0.79(15) no
C9 S1 C6 C2 -177.00(15) no
S1 C6 N7 C8 -0.8(2) no
C2 C6 N7 C8 176.91(18) no
C6 N7 C8 C9 0.4(3) no
N7 C8 C9 S1 0.2(3) no
C6 S1 C9 C8 -0.53(16) no
O1 C5 C11 C16 141.50(17) yes
C4 C5 C11 C16 -100.5(2) no
C5 C11 C12 C13 179.9(2) no
C16 C11 C12 C13 -0.2(3) no
C11 C12 C13 C14 1.0(3) no
C12 C13 C14 C15 -0.2(3) no
C13 C14 C15 C16 -1.4(4) no
C5 C11 C16 C15 178.(2) no
C12 C11 C16 C15 -1.3(3) no
C14 C15 C16 C11 2.2(4) no

loop_
_cod_related_entry_id
_cod_related_entry_database
_cod_related_entry_code
1 ChemSpider 21105677
